data_7244090
loop_
_publ_author_name
'Panikkattu, Vinu V.'
'Sinha, Abhijeet Shekhar'
'Aaker\"oy, Christer'

_publ_section_title
;
 A family of powerful halogen-bond donors: A structural and theoretical
 analysis of triply activated 3-iodo-1-phenylprop-2-yn-1-ones
;
_journal_name_full CrystEngComm
_journal_paper_doi 10.1039/D1CE01583D
_journal_year 2022
_chemical_formula_moiety 'C9 H4 I N O3'
_chemical_formula_sum 'C9 H4 I N O3'
_chemical_formula_weight 301.03
_chemical_name_systematic 3-iodo-1-(3-nitrophenyl)prop-2-yn-1-one
_space_group_crystal_system triclinic
_space_group_IT_number 2
_space_group_name_Hall '-P 1'
_space_group_name_H-M_alt 'P -1'
_atom_sites_solution_hydrogens geom
_atom_sites_solution_primary dual
_audit_creation_date 2021-03-15
_audit_creation_method
;
Olex2 1.3-ac4
(compiled 2020.11.27 svn.r5f609507 for Rigaku Oxford Diffraction, GUI svn.r6214)
;
_audit_update_record
;
2021-09-15 deposited with the CCDC.	2021-12-20 downloaded from the CCDC.
;
_cell_angle_alpha 82.581(7)
_cell_angle_beta 74.932(9)
_cell_angle_gamma 77.837(9)
_cell_formula_units_Z 4
_cell_length_a 6.8676(9)
_cell_length_b 11.0423(10)
_cell_length_c 13.0715(11)
_cell_measurement_reflns_used 3223
_cell_measurement_temperature 100.00(10)
_cell_measurement_theta_max 30.5320
_cell_measurement_theta_min 2.5640
_cell_volume 932.79(17)
_computing_cell_refinement 'CrysAlisPro 1.171.41.85a (Rigaku OD, 2020)'
_computing_data_collection 'CrysAlisPro 1.171.41.85a (Rigaku OD, 2020)'
_computing_data_reduction 'CrysAlisPro 1.171.41.85a (Rigaku OD, 2020)'
_computing_molecular_graphics 'Olex2 1.3-ac4 (Dolomanov et al., 2009)'
_computing_publication_material 'Olex2 1.3-ac4 (Dolomanov et al., 2009)'
_computing_structure_refinement 'ShelXL (Sheldrick, 2015)'
_computing_structure_solution 'ShelXT (Sheldrick, 2015)'
_diffrn_ambient_environment N~2~
_diffrn_ambient_temperature 100.15
_diffrn_detector 'Hybrid Pixel Array Detector'
_diffrn_detector_area_resol_mean 10.0000
_diffrn_detector_type HyPix
_diffrn_measured_fraction_theta_full 0.995
_diffrn_measured_fraction_theta_max 0.995
_diffrn_measurement_details
;
List of Runs (angles in degrees, time in seconds):

  # Type    Start    End  Width  t~exp~   \w     \q     \k     \f   Frames
#--------------------------------------------------------------------------
  1  \w    -52.00   3.00   0.50    5.10    --   12.33  -9.00 115.00  110
  2  \w     -6.00  85.00   0.50    5.10    --   12.33   9.00 -70.00  182
  3  \w     33.00  60.00   0.50    5.10    --  -12.49  57.00-120.00   54
  4  \w     16.00  53.00   0.50    5.10    --  -12.49   9.00 -70.00   74
  5  \w    -24.00  11.00   0.50    5.10    --  -12.49  57.00-120.00   70
  6  \w    -74.00   3.00   0.50    5.10    --  -12.49 -57.00 -60.00  154
  7  \w    -73.00  -3.00   0.50    5.10    --  -12.49 -57.00-180.00  140
  8  \w    -82.00   0.00   0.50    5.10    --  -12.49 -77.00  90.00  164
;
_diffrn_measurement_device 'four-circle diffractometer'
_diffrn_measurement_device_type 'XtaLAB Synergy, Dualflex, HyPix'
_diffrn_measurement_method '\w scans'
_diffrn_orient_matrix_type 'CrysAlisPro convention (1999,Acta A55,543-557)'
_diffrn_orient_matrix_UB_11 0.0252730000
_diffrn_orient_matrix_UB_12 0.0386931000
_diffrn_orient_matrix_UB_13 -0.0473683000
_diffrn_orient_matrix_UB_21 0.1025272000
_diffrn_orient_matrix_UB_22 -0.0089550000
_diffrn_orient_matrix_UB_23 0.0050573000
_diffrn_orient_matrix_UB_31 0.0263615000
_diffrn_orient_matrix_UB_32 -0.0526060000
_diffrn_orient_matrix_UB_33 -0.0301379000
_diffrn_radiation_monochromator mirror
_diffrn_radiation_probe x-ray
_diffrn_radiation_type MoK\a
_diffrn_radiation_wavelength 0.71073
_diffrn_reflns_av_R_equivalents 0.0415
_diffrn_reflns_av_unetI/netI 0.0437
_diffrn_reflns_Laue_measured_fraction_full 0.995
_diffrn_reflns_Laue_measured_fraction_max 0.995
_diffrn_reflns_limit_h_max 8
_diffrn_reflns_limit_h_min -8
_diffrn_reflns_limit_k_max 13
_diffrn_reflns_limit_k_min -13
_diffrn_reflns_limit_l_max 16
_diffrn_reflns_limit_l_min -15
_diffrn_reflns_number 10762
_diffrn_reflns_point_group_measured_fraction_full 0.995
_diffrn_reflns_point_group_measured_fraction_max 0.995
_diffrn_reflns_theta_full 25.242
_diffrn_reflns_theta_max 26.369
_diffrn_reflns_theta_min 2.586
_diffrn_source 'micro-focus sealed X-ray tube'
_diffrn_source_type 'PhotonJet (Mo) X-ray Source'
_exptl_absorpt_coefficient_mu 3.410
_exptl_absorpt_correction_T_max 1.000
_exptl_absorpt_correction_T_min 0.647
_exptl_absorpt_correction_type gaussian
_exptl_absorpt_process_details
;
CrysAlisPro 1.171.41.85a (Rigaku Oxford Diffraction, 2020)
Numerical absorption correction based on gaussian integration over
a multifaceted crystal model
Empirical absorption correction using spherical harmonics,
implemented in SCALE3 ABSPACK scaling algorithm.
;
_exptl_crystal_colour 'clear pale colourless'
_exptl_crystal_density_diffrn 2.144
_exptl_crystal_description block
_exptl_crystal_F_000 568
_exptl_crystal_recrystallization_method 'Re-crystallisation from solvent: Tetrahydrofuran'
_exptl_crystal_size_max 0.12
_exptl_crystal_size_mid 0.11
_exptl_crystal_size_min 0.09
_refine_diff_density_max 1.485
_refine_diff_density_min -1.378
_refine_diff_density_rms 0.157
_refine_ls_extinction_method none
_refine_ls_goodness_of_fit_ref 1.152
_refine_ls_hydrogen_treatment constr
_refine_ls_matrix_type full
_refine_ls_number_parameters 489
_refine_ls_number_reflns 3815
_refine_ls_number_restraints 478
_refine_ls_restrained_S_all 1.106
_refine_ls_R_factor_all 0.0614
_refine_ls_R_factor_gt 0.0539
_refine_ls_shift/su_max 0.000
_refine_ls_shift/su_mean 0.000
_refine_ls_structure_factor_coef Fsqd
_refine_ls_weighting_details 'w=1/[\s^2^(Fo^2^)+(0.0267P)^2^+9.4850P] where P=(Fo^2^+2Fc^2^)/3'
_refine_ls_weighting_scheme calc
_refine_ls_wR_factor_gt 0.1161
_refine_ls_wR_factor_ref 0.1193
_reflns_Friedel_coverage 0.000
_reflns_number_gt 3414
_reflns_number_total 3815
_reflns_threshold_expression 'I > 2\s(I)'
_cod_data_source_file d1ce01583d2.cif
_cod_data_source_block er_proc
_cod_original_cell_volume 932.79(18)
_cod_database_code 7244090
_shelx_shelxl_version_number 2014/7
_chemical_oxdiff_formula 'C7 H3 I N3 O3'
_shelx_space_group_comment
;
The symmetry employed for this shelxl refinement is uniquely defined
by the following loop, which should always be used as a source of
symmetry information in preference to the above space-group names.
They are only intended as comments.
;
_shelx_estimated_absorpt_t_max 0.749
_shelx_estimated_absorpt_t_min 0.685
_reflns_odcompleteness_completeness 99.25
_reflns_odcompleteness_iscentric 1
_reflns_odcompleteness_theta 29.97
_olex2_refinement_description
;
1. Fixed Uiso
 At 1.2 times of:
  All C(H) groups
2. Restrained distances
 I2A-C10A \\sim I2B-C10B
 with sigma of 0.02
 O4A-C12A \\sim O4B-C12B
 with sigma of 0.02
 O5A-N2A \\sim O5B-N2B
 with sigma of 0.02
 N2A-O6A \\sim N2B-O6B
 with sigma of 0.02
 N2A-C15A \\sim N2B-C15B
 with sigma of 0.02
 C14A-C13 \\sim C14B-C13
 with sigma of 0.02
 C14A-C15A \\sim C14B-C15B
 with sigma of 0.02
 C13-C12A \\sim C13-C12B
 with sigma of 0.02
 C13-C18A \\sim C13-C18B
 with sigma of 0.02
 C11A-C10A \\sim C11B-C10B
 with sigma of 0.02
 C11A-C12A \\sim C11B-C12B
 with sigma of 0.02
 C15A-C16A \\sim C15B-C16B
 with sigma of 0.02
 C18A-C17A \\sim C18B-C17B
 with sigma of 0.02
 C17A-C16A \\sim C17B-C16B
 with sigma of 0.02
 I2A-C11A \\sim I2B-C11B
 with sigma of 0.04
 O4A-C13 \\sim O4B-C13
 with sigma of 0.04
 O4A-C11A \\sim O4B-C11B
 with sigma of 0.04
 O5A-O6A \\sim O5B-O6B
 with sigma of 0.04
 O5A-C15A \\sim O5B-C15B
 with sigma of 0.04
 N2A-C14A \\sim N2B-C14B
 with sigma of 0.04
 N2A-C16A \\sim N2B-C16B
 with sigma of 0.04
 C14A-C16A \\sim C14B-C16B
 with sigma of 0.04
 C13-C11A \\sim C13-C11B
 with sigma of 0.04
 C13-C15A \\sim C13-C15B
 with sigma of 0.04
 C13-C17A \\sim C13-C17B
 with sigma of 0.04
 O6A-C15A \\sim O6B-C15B
 with sigma of 0.04
 C15A-C17A \\sim C15B-C17B
 with sigma of 0.04
 C10A-C12A \\sim C10B-C12B
 with sigma of 0.04
 C18A-C16A \\sim C18B-C16B
 with sigma of 0.04
 I1A-C1A \\sim I1C-C1B
 with sigma of 0.02
 O1A-C3A \\sim O1B-C3B
 with sigma of 0.02
 O2A-N1A \\sim O2B-N1B
 with sigma of 0.02
 O3A-N1A \\sim O3B-N1B
 with sigma of 0.02
 C6A-C5A \\sim C6B-C5B
 with sigma of 0.02
 C6A-N1A \\sim C6B-N1B
 with sigma of 0.02
 C6A-C7A \\sim C6B-C7B
 with sigma of 0.02
 C5A-C4 \\sim C5B-C4
 with sigma of 0.02
 C4-C3A \\sim C4-C3B
 with sigma of 0.02
 C4-C9A \\sim C4-C9B
 with sigma of 0.02
 C3A-C2A \\sim C3B-C2B
 with sigma of 0.02
 C1A-C2A \\sim C1B-C2B
 with sigma of 0.02
 C9A-C8A \\sim C9B-C8B
 with sigma of 0.02
 C7A-C8A \\sim C7B-C8B
 with sigma of 0.02
 I1A-C2A \\sim I1C-C2B
 with sigma of 0.04
 O1A-C4 \\sim O1B-C4
 with sigma of 0.04
 O1A-C2A \\sim O1B-C2B
 with sigma of 0.04
 O2A-O3A \\sim O2B-O3B
 with sigma of 0.04
 O2A-C6A \\sim O2B-C6B
 with sigma of 0.04
 O3A-C6A \\sim O3B-C6B
 with sigma of 0.04
 C6A-C4 \\sim C6B-C4
 with sigma of 0.04
 C6A-C8A \\sim C6B-C8B
 with sigma of 0.04
 C5A-N1A \\sim C5B-N1B
 with sigma of 0.04
 C5A-C7A \\sim C5B-C7B
 with sigma of 0.04
 N1A-C7A \\sim N1B-C7B
 with sigma of 0.04
 C4-C2A \\sim C4-C2B
 with sigma of 0.04
 C4-C8A \\sim C4-C8B
 with sigma of 0.04
 C3A-C1A \\sim C3B-C1B
 with sigma of 0.04
 C9A-C7A \\sim C9B-C7B
 with sigma of 0.04
 I1A-C1A \\sim I1C-C1B \\sim I1B-C1A \\sim I1D-C1B
 with sigma of 0.002
 I2A-C10A \\sim I2C-C10B \\sim I2B-C10A \\sim I2D-C10B
 with sigma of 0.1
3. Uiso/Uaniso restraints and constraints
I2A \\sim I2B: within 2A with sigma of 0.001 and sigma for terminal atoms of
0.002 within 2A
C10A \\sim C10B: within 2A with sigma of 0.001 and sigma for terminal atoms of
0.002 within 2A
C18A \\sim C18B: within 2A with sigma of 0.001 and sigma for terminal atoms of
0.002 within 2A
C12A \\sim C12B: within 2A with sigma of 0.001 and sigma for terminal atoms of
0.002 within 2A
N2A \\sim N2B: within 2A with sigma of 0.001 and sigma for terminal atoms of
0.002 within 2A
O5A \\sim O5B: within 2A with sigma of 0.001 and sigma for terminal atoms of
0.002 within 2A
O6B \\sim O6A: within 2A with sigma of 0.001 and sigma for terminal atoms of
0.002 within 2A
C11B \\sim C18B: within 2A with sigma of 0.001 and sigma for terminal atoms of
0.002 within 2A
C12A \\sim C14B: within 2A with sigma of 0.001 and sigma for terminal atoms of
0.002 within 2A
C15B \\sim C15A: within 2A with sigma of 0.001 and sigma for terminal atoms of
0.002 within 2A
C10A \\sim C18B: within 2A with sigma of 0.001 and sigma for terminal atoms of
0.002 within 2A
C1A \\sim C1B: within 2A with sigma of 0.001 and sigma for terminal atoms of
0.002 within 2A
I2B \\sim I2C: within 2A with sigma of 0.001 and sigma for terminal atoms of
0.002 within 2A
I1A \\sim I1C: within 2A with sigma of 0.001 and sigma for terminal atoms of
0.002 within 2A
C6B \\sim C6A: within 2A with sigma of 0.001 and sigma for terminal atoms of
0.002 within 2A
C2B \\sim C1B: within 2A with sigma of 0.001 and sigma for terminal atoms of
0.002 within 2A
O4A \\sim O4B: within 2A with sigma of 0.001 and sigma for terminal atoms of
0.002 within 2A
C11A \\sim C11B: within 2A with sigma of 0.001 and sigma for terminal atoms of
0.002 within 2A
Uanis(C12A) = Uanis(C14B)
Uanis(C11A) = Uanis(C13)
Uanis(I1C) = Uanis(I1B)
Uanis(I1A) = Uanis(I1C)
Uanis(I1B) = Uanis(I1D)
Uanis(I2B) = Uanis(I2D)
4. Rigid body (RIGU) restrains
 I2A, O4A, O5A, N2A, C14A, O6A, C11A, C15A, C10A, C12A, C18A, C17A, C16A
 with sigma for 1-2 distances of 0.001 and sigma for 1-3 distances of 0.001
 I2B, C10B, C11B, C12B, O4B, C14B, C18B, C17B, C15B, C16B, N2B, O5B, O6B
 with sigma for 1-2 distances of 0.001 and sigma for 1-3 distances of 0.001
 C5B, I1A, C1A, C2A, C3A, O1A, C4, C5A, C9A, C3B, C9B, C6A, C8A, C2B, O1B, C6B,
  C8B, N1A, C7A, C1B, N1B, C7B, O2A, O3A, I1C, O2B, O3B
 with sigma for 1-2 distances of 0.001 and sigma for 1-3 distances of 0.001
5. Others
 Sof(C10B)=Sof(C11B)=Sof(C12B)=Sof(O4B)=Sof(C14B)=Sof(H14B)=Sof(C18B)=
 Sof(H18B)=Sof(C17B)=Sof(H17B)=Sof(C15B)=Sof(C16B)=Sof(H16B)=Sof(N2B)=Sof(O5B)=
 Sof(O6B)=1-FVAR(1)
 Sof(O4A)=Sof(O5A)=Sof(N2A)=Sof(C14A)=Sof(H14A)=Sof(O6A)=Sof(C11A)=Sof(C15A)=
 Sof(C10A)=Sof(C12A)=Sof(C18A)=Sof(H18A)=Sof(C17A)=Sof(H17A)=Sof(C16A)=
 Sof(H16A)=FVAR(1)
 Sof(C1B)=Sof(C2B)=Sof(C3B)=Sof(O1B)=Sof(C5B)=Sof(H5B)=Sof(C9B)=Sof(H9B)=
 Sof(C6B)=Sof(C8B)=Sof(H8B)=Sof(N1B)=Sof(C7B)=Sof(H7B)=Sof(O2B)=Sof(O3B)=1-
 FVAR(2)
 Sof(O1A)=Sof(O2A)=Sof(O3A)=Sof(C6A)=Sof(C5A)=Sof(H5A)=Sof(N1A)=Sof(C3A)=
 Sof(C1A)=Sof(C9A)=Sof(H9A)=Sof(C2A)=Sof(C7A)=Sof(H7A)=Sof(C8A)=Sof(H8A)=FVAR(2)
 Fixed Sof: I1A(0.75) I2A(0.75) I2B(0.14) I1C(0.22) I2C(0.1) I1B(0.02)
 I1D(0.01) I2D(0.01)
6.a Aromatic/amide H refined with riding coordinates:
 C5A(H5A), C14A(H14A), C9A(H9A), C7A(H7A), C8A(H8A), C18A(H18A), C17A(H17A),
 C16A(H16A), C14B(H14B), C18B(H18B), C17B(H17B), C16B(H16B), C5B(H5B), C9B(H9B),
  C8B(H8B), C7B(H7B)
;
_olex2_submission_special_instructions 'No special instructions were received'
_oxdiff_exptl_absorpt_empirical_details
;
Empirical correction (ABSPACK) includes:
- Absorption correction using spherical harmonics
- Frame scaling
;
_oxdiff_exptl_absorpt_empirical_full_max 1.612
_oxdiff_exptl_absorpt_empirical_full_min 0.676

loop_
_space_group_symop_operation_xyz
'x, y, z'
'-x, -y, -z'

loop_
_atom_site_label
_atom_site_type_symbol
_atom_site_fract_x
_atom_site_fract_y
_atom_site_fract_z
_atom_site_U_iso_or_equiv
_atom_site_adp_type
_atom_site_occupancy
_atom_site_site_symmetry_order
_atom_site_calc_flag
_atom_site_refinement_flags_posn
_atom_site_refinement_flags_adp
_atom_site_refinement_flags_occupancy
_atom_site_disorder_assembly
_atom_site_disorder_group
I1A I -0.11978(16) 0.13871(6) 1.38847(8) 0.01854(19) Uani 0.75 1 d D U P A 4
I2A I 0.38556(16) 0.68749(9) 0.87122(8) 0.0201(2) Uani 0.75 1 d D U P B 1
O1A O 0.1949(19) -0.1040(7) 1.0378(7) 0.0199(19) Uani 0.813(10) 1 d D U P A 4
O2A O 0.5438(10) -0.0197(7) 0.6647(5) 0.0270(16) Uani 0.813(10) 1 d D U P A 3
O4A O 0.684(3) 0.3974(10) 0.5420(10) 0.0236(14) Uani 0.665(12) 1 d D U P B 1
O3A O 0.6858(10) 0.1434(6) 0.6207(5) 0.0303(16) Uani 0.813(10) 1 d D U P A 3
O5A O 1.0469(14) 0.4160(10) 0.1818(7) 0.0301(17) Uani 0.665(12) 1 d D U P B 1
N2A N 1.0752(15) 0.5203(10) 0.1808(7) 0.0222(14) Uani 0.665(12) 1 d D U P B 1
C6A C 0.4666(14) 0.1294(8) 0.7877(6) 0.0167(12) Uani 0.813(10) 1 d D U P A 3
C5A C 0.374(3) 0.0485(9) 0.8668(7) 0.018(3) Uani 0.813(10) 1 d D U P A 3
H5A H 0.3766 -0.0345 0.8540 0.021 Uiso 0.813(10) 1 calc R . P A 3
N1A N 0.5731(11) 0.0809(8) 0.6837(5) 0.0198(13) Uani 0.813(10) 1 d D U P A 3
C14A C 0.880(4) 0.5262(11) 0.3679(8) 0.017(3) Uani 0.665(12) 1 d D U P B 1
H14A H 0.8781 0.4404 0.3681 0.021 Uiso 0.665(12) 1 calc R . P B 1
C13 C 0.7838(11) 0.5884(6) 0.4595(5) 0.0215(11) Uani 1 1 d D . . . .
C4 C 0.2788(10) 0.0934(6) 0.9651(5) 0.0162(10) Uani 1 1 d D U . . .
C3A C 0.186(2) 0.0039(8) 1.0520(6) 0.0134(17) Uani 0.813(10) 1 d D U P A 4
C1A C 0.0147(15) 0.0886(8) 1.2430(6) 0.0195(16) Uani 0.813(10) 1 d D U P A 4
C9A C 0.2702(18) 0.2160(7) 0.9829(8) 0.018(2) Uani 0.813(10) 1 d D U P A 3
H9A H 0.2019 0.2462 1.0503 0.022 Uiso 0.813(10) 1 calc R . P A 3
O6A O 1.1834(15) 0.5783(10) 0.1052(7) 0.0403(19) Uani 0.665(12) 1 d D U P B 1
C2A C 0.098(2) 0.0508(7) 1.1556(6) 0.018(2) Uani 0.813(10) 1 d D U P A 4
C11A C 0.599(2) 0.5604(11) 0.6513(8) 0.0215(11) Uani 0.665(12) 1 d D U P B 1
C15A C 0.979(2) 0.5886(10) 0.2770(8) 0.0187(13) Uani 0.665(12) 1 d D U P B 1
C10A C 0.518(3) 0.6193(12) 0.7283(8) 0.024(2) Uani 0.665(12) 1 d D U P B 1
C12A C 0.684(4) 0.5044(12) 0.5504(9) 0.0178(12) Uani 0.665(12) 1 d D U P B 1
C7A C 0.4650(13) 0.2508(8) 0.8026(7) 0.0175(16) Uani 0.813(10) 1 d D U P A 3
H7A H 0.5317 0.3035 0.7473 0.021 Uiso 0.813(10) 1 calc R . P A 3
C8A C 0.3623(14) 0.2935(7) 0.9014(8) 0.0191(17) Uani 0.813(10) 1 d D U P A 3
H8A H 0.3552 0.3776 0.9132 0.023 Uiso 0.813(10) 1 calc R . P A 3
C18A C 0.797(2) 0.7120(9) 0.4565(10) 0.0206(17) Uani 0.665(12) 1 d D U P B 1
H18A H 0.7358 0.7557 0.5184 0.025 Uiso 0.665(12) 1 calc R . P B 1
C17A C 0.8996(19) 0.7748(10) 0.3647(11) 0.021(2) Uani 0.665(12) 1 d D U P B 1
H17A H 0.9056 0.8598 0.3655 0.025 Uiso 0.665(12) 1 calc R . P B 1
C16A C 0.9913(17) 0.7151(10) 0.2734(10) 0.018(2) Uani 0.665(12) 1 d D U P B 1
H16A H 1.0600 0.7571 0.2107 0.021 Uiso 0.665(12) 1 calc R . P B 1
I2B I 0.3542(8) 0.6379(7) 0.8975(4) 0.0213(8) Uani 0.14 1 d D U P B 1
C10B C 0.506(7) 0.596(3) 0.7454(14) 0.024(2) Uani 0.335(12) 1 d D U P B 2
C11B C 0.580(5) 0.585(2) 0.6509(13) 0.0216(12) Uani 0.335(12) 1 d D U P B 2
C12B C 0.684(8) 0.514(2) 0.5581(17) 0.0179(13) Uani 0.335(12) 1 d D U P B 2
O4B O 0.672(6) 0.4071(19) 0.558(2) 0.0237(16) Uani 0.335(12) 1 d D U P B 2
C14B C 0.867(9) 0.539(3) 0.3618(18) 0.0178(12) Uani 0.335(12) 1 d D U P B 2
H14B H 0.8579 0.4581 0.3489 0.021 Uiso 0.335(12) 1 calc R . P B 2
C18B C 0.766(5) 0.7091(16) 0.4826(19) 0.0206(17) Uani 0.335(12) 1 d D U P B 2
H18B H 0.6934 0.7377 0.5500 0.025 Uiso 0.335(12) 1 calc R . P B 2
C17B C 0.861(4) 0.7862(17) 0.401(2) 0.022(4) Uani 0.335(12) 1 d D U P B 2
H17B H 0.8569 0.8700 0.4126 0.026 Uiso 0.335(12) 1 calc R . P B 2
C15B C 0.965(4) 0.6202(18) 0.2839(14) 0.0187(14) Uani 0.335(12) 1 d D U P B 2
C16B C 0.963(4) 0.7422(19) 0.303(2) 0.028(6) Uani 0.335(12) 1 d D U P B 2
H16B H 1.0302 0.7952 0.2480 0.033 Uiso 0.335(12) 1 calc R . P B 2
N2B N 1.073(3) 0.5645(19) 0.1825(13) 0.0223(14) Uani 0.335(12) 1 d D U P B 2
O5B O 1.043(3) 0.4656(19) 0.1657(14) 0.0297(18) Uani 0.335(12) 1 d D U P B 2
O6B O 1.191(3) 0.6303(18) 0.1224(14) 0.039(2) Uani 0.335(12) 1 d D U P B 2
I1C I -0.1131(7) 0.1754(3) 1.3795(3) 0.01854(19) Uani 0.22 1 d D U P A 3
C1B C 0.031(7) 0.129(3) 1.2340(14) 0.0196(16) Uani 0.187(10) 1 d D U P A 3
C2B C 0.084(11) 0.076(4) 1.153(2) 0.0197(17) Uani 0.187(10) 1 d D U P A 3
C3B C 0.198(12) 0.010(3) 1.061(2) 0.022(5) Uani 0.187(10) 1 d D U P A 3
O1B O 0.172(10) -0.094(3) 1.054(3) 0.026(9) Uani 0.187(10) 1 d D U P A 3
C5B C 0.371(14) 0.033(4) 0.873(3) 0.023(15) Uani 0.187(10) 1 d D U P A 4
H5B H 0.3682 -0.0530 0.8738 0.028 Uiso 0.187(10) 1 calc R . P A 4
C9B C 0.288(9) 0.219(2) 0.958(3) 0.024(11) Uani 0.187(10) 1 d D U P A 4
H9B H 0.2246 0.2653 1.0189 0.028 Uiso 0.187(10) 1 calc R . P A 4
C6B C 0.467(6) 0.093(3) 0.7793(18) 0.0168(13) Uani 0.187(10) 1 d D U P A 4
C8B C 0.388(7) 0.279(3) 0.866(3) 0.028(10) Uani 0.187(10) 1 d D U P A 4
H8B H 0.3923 0.3643 0.8653 0.033 Uiso 0.187(10) 1 calc R . P A 4
N1B N 0.561(5) 0.023(3) 0.6829(18) 0.026(7) Uani 0.187(10) 1 d D U P A 4
C7B C 0.483(5) 0.217(3) 0.775(2) 0.015(6) Uani 0.187(10) 1 d D U P A 4
H7B H 0.5546 0.2574 0.7129 0.017 Uiso 0.187(10) 1 calc R . P A 4
O2B O 0.547(4) -0.090(2) 0.689(2) 0.029(6) Uani 0.187(10) 1 d D U P A 4
O3B O 0.657(6) 0.078(3) 0.604(2) 0.046(9) Uani 0.187(10) 1 d D U P A 4
I2C I 0.3937(15) 0.6437(8) 0.8610(7) 0.0198(12) Uani 0.1 1 d D U P B 2
I1B I -0.068(4) 0.201(2) 1.3594(15) 0.01854(19) Uani 0.02 1 d D . P A 65
I1D I -0.107(6) 0.250(3) 1.342(3) 0.01854(19) Uani 0.01 1 d D . P A 7
I2D I 0.378(7) 0.572(5) 0.906(3) 0.0213(8) Uani 0.01 1 d D . P B 5

loop_
_atom_site_aniso_label
_atom_site_aniso_U_11
_atom_site_aniso_U_22
_atom_site_aniso_U_33
_atom_site_aniso_U_23
_atom_site_aniso_U_13
_atom_site_aniso_U_12
I1A 0.0273(3) 0.0094(4) 0.0178(3) -0.0007(4) -0.0056(2) -0.0008(4)
I2A 0.0243(4) 0.0201(5) 0.0148(4) -0.0025(4) -0.0044(3) -0.0014(4)
O1A 0.025(5) 0.0139(17) 0.022(3) 0.0000(15) -0.005(3) -0.006(2)
O2A 0.034(3) 0.024(3) 0.023(3) -0.0030(19) -0.001(2) -0.012(2)
O4A 0.028(3) 0.0180(18) 0.023(3) 0.0003(16) -0.003(3) -0.0046(17)
O3A 0.036(3) 0.029(3) 0.025(2) 0.0008(19) -0.001(2) -0.015(2)
O5A 0.041(3) 0.021(3) 0.026(3) 0.002(2) -0.004(2) -0.007(3)
N2A 0.023(3) 0.017(3) 0.0236(17) 0.0048(18) -0.0071(16) 0.001(3)
C6A 0.017(3) 0.015(2) 0.0192(14) 0.0025(13) -0.0081(14) -0.0036(18)
C5A 0.020(6) 0.015(2) 0.0192(16) 0.0019(15) -0.007(2) -0.004(3)
N1A 0.021(3) 0.019(2) 0.0195(17) 0.0010(15) -0.0064(16) -0.005(2)
C14A 0.012(6) 0.017(3) 0.023(2) 0.006(2) -0.011(3) -0.001(4)
C13 0.023(2) 0.019(2) 0.0223(15) 0.0004(15) -0.0077(15) -0.0009(19)
C4 0.016(2) 0.0149(15) 0.0192(13) 0.0022(11) -0.0081(12) -0.0033(13)
C3A 0.012(4) 0.0125(17) 0.0182(16) 0.0019(12) -0.0093(17) -0.0021(16)
C1A 0.027(3) 0.013(3) 0.0187(14) 0.0005(18) -0.0050(15) -0.006(3)
C9A 0.019(5) 0.0159(18) 0.020(2) 0.0016(15) -0.007(2) -0.0041(19)
O6A 0.053(3) 0.024(4) 0.033(2) 0.000(2) 0.009(2) -0.011(3)
C2A 0.024(4) 0.011(3) 0.0185(16) 0.0019(18) -0.0057(19) -0.006(4)
C11A 0.023(2) 0.019(2) 0.0223(15) 0.0004(15) -0.0077(15) -0.0009(19)
C15A 0.014(3) 0.017(2) 0.0238(17) 0.0050(16) -0.0086(16) 0.000(2)
C10A 0.030(4) 0.019(5) 0.0208(19) 0.001(3) -0.006(2) 0.000(4)
C12A 0.016(2) 0.0166(17) 0.0214(16) 0.0022(12) -0.0090(16) -0.0005(15)
C7A 0.019(4) 0.015(2) 0.019(2) 0.0024(15) -0.008(2) -0.004(2)
C8A 0.023(4) 0.015(2) 0.020(2) 0.0008(16) -0.006(2) -0.006(2)
C18A 0.015(4) 0.020(3) 0.026(3) 0.000(2) -0.002(3) -0.007(2)
C17A 0.013(5) 0.020(3) 0.028(3) 0.001(2) -0.001(3) -0.005(3)
C16A 0.010(4) 0.016(2) 0.024(3) 0.0042(18) -0.004(3) 0.001(2)
I2B 0.0266(16) 0.0153(16) 0.0177(18) -0.0038(16) -0.0009(14) 0.0011(14)
C10B 0.030(4) 0.019(5) 0.0215(19) 0.001(2) -0.006(2) 0.000(4)
C11B 0.023(3) 0.019(2) 0.0223(16) 0.0005(16) -0.0076(17) -0.001(2)
C12B 0.016(3) 0.0168(18) 0.0214(17) 0.0021(14) -0.0091(17) -0.0003(16)
O4B 0.028(3) 0.0183(19) 0.022(4) 0.0005(17) -0.003(3) -0.0046(19)
C14B 0.016(2) 0.0166(17) 0.0214(16) 0.0022(12) -0.0090(16) -0.0005(15)
C18B 0.015(4) 0.020(3) 0.026(3) 0.000(2) -0.002(3) -0.007(3)
C17B 0.016(10) 0.020(3) 0.028(4) 0.001(3) -0.001(4) -0.006(4)
C15B 0.015(3) 0.017(2) 0.0238(17) 0.0048(16) -0.0089(16) 0.001(2)
C16B 0.030(12) 0.020(3) 0.029(4) 0.001(2) 0.002(5) -0.007(5)
N2B 0.024(3) 0.017(3) 0.0234(17) 0.0052(19) -0.0069(16) 0.001(3)
O5B 0.040(4) 0.021(3) 0.025(3) 0.003(3) -0.004(3) -0.007(3)
O6B 0.051(3) 0.025(4) 0.034(3) -0.002(2) 0.009(3) -0.014(3)
I1C 0.0273(3) 0.0094(4) 0.0178(3) -0.0007(4) -0.0056(2) -0.0008(4)
C1B 0.027(3) 0.013(3) 0.0188(14) 0.0003(18) -0.0049(16) -0.006(3)
C2B 0.027(4) 0.013(3) 0.0189(15) 0.0004(19) -0.0048(17) -0.006(3)
C3B 0.030(11) 0.014(2) 0.019(2) 0.0003(16) -0.004(4) -0.006(3)
O1B 0.04(2) 0.016(3) 0.021(5) -0.002(3) 0.000(7) -0.011(7)
C5B 0.03(3) 0.016(4) 0.021(4) 0.001(3) -0.003(11) -0.007(10)
C9B 0.03(2) 0.016(3) 0.021(4) 0.001(3) -0.002(9) -0.008(7)
C6B 0.017(3) 0.015(2) 0.0194(15) 0.0024(15) -0.0080(15) -0.003(2)
C8B 0.04(2) 0.018(3) 0.022(4) 0.000(3) 0.001(8) -0.011(7)
N1B 0.035(16) 0.019(4) 0.022(3) -0.001(3) -0.002(6) -0.009(6)
C7B 0.012(12) 0.015(3) 0.018(4) 0.003(2) -0.010(5) -0.002(4)
O2B 0.039(14) 0.020(4) 0.027(6) -0.002(4) 0.000(7) -0.010(5)
O3B 0.077(19) 0.025(6) 0.029(4) -0.007(4) 0.014(8) -0.024(9)
I2C 0.022(2) 0.011(2) 0.021(3) -0.005(2) 0.002(2) 0.002(2)
I1B 0.0273(3) 0.0094(4) 0.0178(3) -0.0007(4) -0.0056(2) -0.0008(4)
I1D 0.0273(3) 0.0094(4) 0.0178(3) -0.0007(4) -0.0056(2) -0.0008(4)
I2D 0.0266(16) 0.0153(16) 0.0177(18) -0.0038(16) -0.0009(14) 0.0011(14)

loop_
_atom_type_symbol
_atom_type_description
_atom_type_scat_dispersion_real
_atom_type_scat_dispersion_imag
_atom_type_scat_source
C C 0.0033 0.0016 'International Tables Vol C Tables 4.2.6.8 and 6.1.1.4'
H H 0.0000 0.0000 'International Tables Vol C Tables 4.2.6.8 and 6.1.1.4'
I I -0.4742 1.8119 'International Tables Vol C Tables 4.2.6.8 and 6.1.1.4'
N N 0.0061 0.0033 'International Tables Vol C Tables 4.2.6.8 and 6.1.1.4'
O O 0.0106 0.0060 'International Tables Vol C Tables 4.2.6.8 and 6.1.1.4'

loop_
_exptl_crystal_face_index_h
_exptl_crystal_face_index_k
_exptl_crystal_face_index_l
_exptl_crystal_face_perp_dist
-1 -8 -16 0.0425
2 -9 13 0.0441
1 13 11 0.0532
-2 2 -18 0.0307
1 -10 -13 0.0385
-4 -15 -2 0.0592
-6 -10 7 0.0519
-5 0 13 0.0665
0 12 12 0.0575
6 9 -8 0.0477
1 -12 -11 0.0444
-8 -11 -6 0.0437
-9 -4 1 0.0494
-6 7 8 0.0538
9 5 0 0.0589
-3 1 -5 0.0551
4 -2 5 0.0535
2 1 5 0.0561

loop_
_geom_angle_atom_site_label_1
_geom_angle_atom_site_label_2
_geom_angle_atom_site_label_3
_geom_angle
_geom_angle_site_symmetry_1
_geom_angle_site_symmetry_3
_geom_angle_publ_flag
O5A N2A O6A 126.3(9) . . ?
O5A N2A C15A 118.2(8) . . ?
O6A N2A C15A 115.5(9) . . ?
C5A C6A N1A 117.7(7) . . ?
C7A C6A C5A 123.1(7) . . ?
C7A C6A N1A 119.2(7) . . ?
C6A C5A H5A 121.2 . . ?
C4 C5A C6A 117.6(8) . . ?
C4 C5A H5A 121.2 . . ?
O2A N1A C6A 118.6(7) . . ?
O3A N1A O2A 123.7(7) . . ?
O3A N1A C6A 117.8(7) . . ?
C13 C14A H14A 119.8 . . ?
C15A C14A H14A 119.8 . . ?
C15A C14A C13 120.5(9) . . ?
C14A C13 C12A 112.6(7) . . ?
C18A C13 C14A 117.6(8) . . ?
C18A C13 C12A 129.8(8) . . ?
C14B C13 C12B 123.1(12) . . ?
C18B C13 C12B 109.4(12) . . ?
C18B C13 C14B 127.4(14) . . ?
C5A C4 C9A 121.1(7) . . ?
C5A C4 C3B 122.2(11) . . ?
C9A C4 C3B 116.4(11) . . ?
C5B C4 C3A 109.9(13) . . ?
C5B C4 C9B 116.0(19) . . ?
C9B C4 C3A 134.1(14) . . ?
O1A C3A C4 122.0(7) . . ?
O1A C3A C2A 121.4(7) . . ?
C2A C3A C4 116.4(6) . . ?
C2A C1A I1A 176.3(7) . . ?
C4 C9A H9A 120.4 . . ?
C8A C9A C4 119.2(8) . . ?
C8A C9A H9A 120.4 . . ?
C1A C2A C3A 176.6(13) . . ?
C10A C11A C12A 172.2(16) . . ?
C14A C15A N2A 118.9(8) . . ?
C14A C15A C16A 122.1(9) . . ?
C16A C15A N2A 119.0(8) . . ?
I2A C10A I2B 16.9(2) . . ?
C11A C10A I2A 169.8(12) . . ?
C11A C10A I2B 153.3(12) . . ?
O4A C12A C13 122.9(9) . . ?
O4A C12A C11A 121.9(10) . . ?
C11A C12A C13 115.1(8) . . ?
C6A C7A H7A 121.2 . . ?
C6A C7A C8A 117.6(7) . . ?
C8A C7A H7A 121.2 . . ?
C9A C8A C7A 121.3(7) . . ?
C9A C8A H8A 119.4 . . ?
C7A C8A H8A 119.4 . . ?
C13 C18A H18A 119.1 . . ?
C13 C18A C17A 121.9(10) . . ?
C17A C18A H18A 119.1 . . ?
C18A C17A H17A 119.5 . . ?
C16A C17A C18A 121.0(9) . . ?
C16A C17A H17A 119.5 . . ?
C15A C16A H16A 121.5 . . ?
C17A C16A C15A 117.0(8) . . ?
C17A C16A H16A 121.5 . . ?
C11B C10B I2C 167(3) . . ?
C10B C11B C12B 154(3) . . ?
C11B C12B C13 115.8(14) . . ?
O4B C12B C13 122.5(17) . . ?
O4B C12B C11B 121.4(18) . . ?
C13 C14B H14B 123.2 . . ?
C13 C14B C15B 113.7(16) . . ?
C15B C14B H14B 123.2 . . ?
C13 C18B H18B 122.2 . . ?
C13 C18B C17B 115.7(16) . . ?
C17B C18B H18B 122.2 . . ?
C18B C17B H17B 119.6 . . ?
C16B C17B C18B 120.7(16) . . ?
C16B C17B H17B 119.6 . . ?
C14B C15B N2B 114.2(13) . . ?
C16B C15B C14B 121.9(15) . . ?
C16B C15B N2B 123.9(15) . . ?
C17B C16B C15B 120.1(15) . . ?
C17B C16B H16B 119.9 . . ?
C15B C16B H16B 119.9 . . ?
O5B N2B C15B 120.2(14) . . ?
O5B N2B O6B 127.3(16) . . ?
O6B N2B C15B 112.5(15) . . ?
C2B C1B I1C 162(3) . . ?
C1B C2B C3B 166(7) . . ?
C2B C3B C4 114(2) . . ?
O1B C3B C4 123(3) . . ?
O1B C3B C2B 119(3) . . ?
C4 C5B H5B 118.8 . . ?
C6B C5B C4 122(2) . . ?
C6B C5B H5B 118.8 . . ?
C4 C9B H9B 119.2 . . ?
C8B C9B C4 122(2) . . ?
C8B C9B H9B 119.2 . . ?
C5B C6B N1B 119.8(18) . . ?
C7B C6B C5B 120.8(18) . . ?
C7B C6B N1B 119.4(19) . . ?
C9B C8B H8B 119.1 . . ?
C9B C8B C7B 122(2) . . ?
C7B C8B H8B 119.1 . . ?
O2B N1B C6B 118.0(19) . . ?
O3B N1B C6B 118(2) . . ?
O3B N1B O2B 124(2) . . ?
C6B C7B C8B 117.2(19) . . ?
C6B C7B H7B 121.4 . . ?
C8B C7B H7B 121.4 . . ?

loop_
_geom_bond_atom_site_label_1
_geom_bond_atom_site_label_2
_geom_bond_distance
_geom_bond_site_symmetry_2
_geom_bond_publ_flag
I1A C1A 1.980(7) . ?
I2A C10A 2.019(10) . ?
O1A C3A 1.216(9) . ?
O2A N1A 1.237(10) . ?
O4A C12A 1.201(10) . ?
O3A N1A 1.225(9) . ?
O5A N2A 1.206(11) . ?
N2A O6A 1.262(11) . ?
N2A C15A 1.481(12) . ?
C6A C5A 1.388(10) . ?
C6A N1A 1.475(10) . ?
C6A C7A 1.376(11) . ?
C5A H5A 0.9500 . ?
C5A C4 1.383(10) . ?
C14A H14A 0.9500 . ?
C14A C13 1.397(12) . ?
C14A C15A 1.382(11) . ?
C13 C12A 1.517(11) . ?
C13 C18A 1.383(11) . ?
C13 C12B 1.519(16) . ?
C13 C14B 1.387(16) . ?
C13 C18B 1.378(16) . ?
C4 C3A 1.507(9) . ?
C4 C9A 1.390(9) . ?
C4 C3B 1.508(19) . ?
C4 C5B 1.392(19) . ?
C4 C9B 1.397(19) . ?
C3A C2A 1.445(10) . ?
C1A C2A 1.220(10) . ?
C1A I1B 1.980(7) . ?
C9A H9A 0.9500 . ?
C9A C8A 1.381(12) . ?
C11A C10A 1.213(12) . ?
C11A C12A 1.456(11) . ?
C15A C16A 1.411(13) . ?
C10A I2B 2.220(11) . ?
C7A H7A 0.9500 . ?
C7A C8A 1.390(13) . ?
C8A H8A 0.9500 . ?
C18A H18A 0.9500 . ?
C18A C17A 1.402(14) . ?
C17A H17A 0.9500 . ?
C17A C16A 1.376(16) . ?
C16A H16A 0.9500 . ?
C10B C11B 1.220(17) . ?
C10B I2C 1.607(15) . ?
C10B I2D 2.06(4) . ?
C11B C12B 1.465(16) . ?
C12B O4B 1.203(15) . ?
C14B H14B 0.9500 . ?
C14B C15B 1.398(16) . ?
C18B H18B 0.9500 . ?
C18B C17B 1.388(19) . ?
C17B H17B 0.9500 . ?
C17B C16B 1.39(2) . ?
C15B C16B 1.395(18) . ?
C15B N2B 1.480(16) . ?
C16B H16B 0.9500 . ?
N2B O5B 1.210(16) . ?
N2B O6B 1.254(16) . ?
I1C C1B 1.979(7) . ?
C1B C2B 1.210(19) . ?
C1B I1D 1.980(7) . ?
C2B C3B 1.45(2) . ?
C3B O1B 1.214(19) . ?
C5B H5B 0.9500 . ?
C5B C6B 1.388(19) . ?
C9B H9B 0.9500 . ?
C9B C8B 1.38(2) . ?
C6B N1B 1.490(19) . ?
C6B C7B 1.38(2) . ?
C8B H8B 0.9500 . ?
C8B C7B 1.39(2) . ?
N1B O2B 1.26(2) . ?
N1B O3B 1.23(2) . ?
C7B H7B 0.9500 . ?

loop_
_exptl_oxdiff_crystal_face_indexfrac_h
_exptl_oxdiff_crystal_face_indexfrac_k
_exptl_oxdiff_crystal_face_indexfrac_l
_exptl_oxdiff_crystal_face_x
_exptl_oxdiff_crystal_face_y
_exptl_oxdiff_crystal_face_z
-1.3714 -8.4116 -16.3294 0.4134 -0.1479 0.8985
1.7760 -9.0337 13.3315 -0.9361 0.3304 0.1203
0.5987 13.1049 10.8284 0.0093 -0.0012 -1.0000
-1.9578 2.0045 -17.8158 0.8720 -0.3088 0.3799
1.3793 -9.5609 -13.3434 0.2970 0.1596 0.9415
-4.3976 -14.9913 -1.9771 -0.5975 -0.3266 0.7323
-5.8289 -9.7242 7.3127 -0.8700 -0.4736 0.1375
-4.6263 -0.0279 13.3328 -0.7496 -0.4066 -0.5223
-0.1069 11.9384 11.9964 -0.1090 -0.0572 -0.9924
5.8286 8.9094 -8.1096 0.8762 0.4768 -0.0706
0.9051 -12.0685 -10.8829 0.0714 0.1458 0.9867
-8.0051 -11.2134 -5.9158 -0.3560 -0.7502 0.5572
-9.1966 -4.1467 0.7705 -0.4294 -0.9019 -0.0475
-5.6834 6.5624 8.3801 -0.2867 -0.5991 -0.7476
9.2472 5.0706 0.0058 0.4296 0.9027 -0.0231
-2.9995 0.9981 -5.0016 0.1997 -0.3418 0.0192
3.9991 -1.9974 5.0022 -0.2132 0.4532 0.0597
1.9998 1.0011 5.0006 -0.1476 0.2214 -0.1507
